data_7118601
loop_
_publ_author_name
'Itazaki, Masumi'
'Katsube, Shinya'
'Kamitani, Masahiro'
'Nakazawa, Hiroshi'

_publ_section_title
;
 Synthesis of vinylphosphines and unsymmetric diphosphines: iron-catalyzed
 selective hydrophosphination reaction of alkynes and vinylphosphines with
 secondary phosphines.
;
_journal_issue 15
_journal_name_full 'Chemical communications (Cambridge, England)'
_journal_page_first 3163
_journal_page_last 3166
_journal_paper_doi 10.1039/c5cc10185a
_journal_volume 52
_journal_year 2016
_chemical_formula_moiety 'C24 H21 Fe P'
_chemical_formula_sum 'C24 H21 Fe P'
_chemical_formula_weight 396.23
_space_group_IT_number 19
_symmetry_cell_setting orthorhombic
_symmetry_Int_Tables_number 19
_symmetry_space_group_name_Hall 'P 2ac 2ab'
_symmetry_space_group_name_H-M 'P 21 21 21'
_audit_update_record
;
2015-12-10 deposited with the CCDC.
2016-01-14 downloaded from the CCDC.
;
_cell_angle_alpha 90.00
_cell_angle_beta 90.00
_cell_angle_gamma 90.00
_cell_formula_units_Z 4
_cell_length_a 9.5281(10)
_cell_length_b 11.4269(12)
_cell_length_c 17.881(2)
_cell_measurement_reflns_used 6885
_cell_measurement_temperature 200(2)
_cell_measurement_theta_max 27.4778
_cell_measurement_theta_min 2.1151
_cell_volume 1946.8(4)
_computing_cell_refinement 'CrystalClear (Rigaku Inc., 2007)'
_computing_data_collection 'CrystalClear (Rigaku Inc., 2007)'
_computing_data_reduction 'CrystalClear (Rigaku Inc., 2007)'
_computing_molecular_graphics 'Ortep-3 for Windows (Farrugia, 1997)'
_computing_publication_material SHELXL97
_computing_structure_refinement 'SHELXL-97 (Sheldrick, 1997)'
_computing_structure_solution 'SIR97 (Altomare <i>et al.</i>,  1999)'
_diffrn_ambient_temperature 200(2)
_diffrn_detector_area_resol_mean 7.32
_diffrn_measured_fraction_theta_full 0.997
_diffrn_measured_fraction_theta_max 0.997
_diffrn_measurement_details
;
scan:
    Number of images: 360
               Slice: -80.0000 - 100.0000
         Image width: 0.5000
            Exp time: 12.0000
       Rotation axis: Phi
               Omega: 0.0000
                 Chi: 0.0000
                 Phi: 0.0000
                 XTD: 35.0034
              2theta: 9.8947
scan:
    Number of images: 100
               Slice: -30.0000 - 20.0000
         Image width: 0.5000
            Exp time: 12.0000
       Rotation axis: Omega
               Omega: 0.0000
                 Chi: 90.0000
                 Phi: 0.0000
                 XTD: 35.0034
              2theta: 9.8947
scan:
    Number of images: 100
               Slice: -30.0000 - 20.0000
         Image width: 0.5000
            Exp time: 12.0000
       Rotation axis: Omega
               Omega: 0.0000
                 Chi: 90.0000
                 Phi: 90.0000
                 XTD: 35.0034
              2theta: 9.8947
scan:
    Number of images: 100
               Slice: -30.0000 - 20.0000
         Image width: 0.5000
            Exp time: 12.0000
       Rotation axis: Omega
               Omega: 0.0000
                 Chi: 90.0000
                 Phi: 180.0000
                 XTD: 35.0034
              2theta: 9.8947

;
_diffrn_measurement_device 'Mercury CCD (2x2 bin mode)'
_diffrn_measurement_device_details 'AFC7: Eulerian 3-circle'
_diffrn_measurement_device_type 'Rigaku/MSC Mercury CCD'
_diffrn_measurement_method '\w and \f'
_diffrn_radiation_detector CCD
_diffrn_radiation_monochromator 'Graphite Monochromator'
_diffrn_radiation_source 'Rotating Anode'
_diffrn_radiation_type MoK\a
_diffrn_radiation_wavelength 0.71070
_diffrn_reflns_av_R_equivalents 0.0609
_diffrn_reflns_av_sigmaI/netI 0.0643
_diffrn_reflns_limit_h_max 12
_diffrn_reflns_limit_h_min -12
_diffrn_reflns_limit_k_max 14
_diffrn_reflns_limit_k_min -14
_diffrn_reflns_limit_l_max 19
_diffrn_reflns_limit_l_min -23
_diffrn_reflns_number 19332
_diffrn_reflns_reduction_process 'Lp corrections applied'
_diffrn_reflns_theta_full 27.49
_diffrn_reflns_theta_max 27.49
_diffrn_reflns_theta_min 2.12
_diffrn_source_current 80.0000
_diffrn_source_power 3.2000
_diffrn_source_voltage 40.0000
_exptl_absorpt_coefficient_mu 0.861
_exptl_absorpt_correction_T_max 0.8817
_exptl_absorpt_correction_T_min 0.8136
_exptl_absorpt_correction_type multi-scan
_exptl_absorpt_process_details 'REQAB (Rigaku, 1998)'
_exptl_crystal_colour Orange
_exptl_crystal_density_diffrn 1.352
_exptl_crystal_density_method 'not measured'
_exptl_crystal_description Prism
_exptl_crystal_F_000 824
_exptl_crystal_preparation 'mounted on the CryoLoop with Palaton oil and placed in N2 stream at 200(2) K'
_exptl_crystal_size_max 0.25
_exptl_crystal_size_mid 0.20
_exptl_crystal_size_min 0.15
_refine_diff_density_max 1.606
_refine_diff_density_min -0.505
_refine_diff_density_rms 0.079
_refine_ls_abs_structure_details 'Flack H D (1983), Acta Cryst. A39, 876-881'
_refine_ls_abs_structure_Flack 0.01(3)
_refine_ls_extinction_method none
_refine_ls_goodness_of_fit_ref 1.057
_refine_ls_hydrogen_treatment constr
_refine_ls_matrix_type full
_refine_ls_number_parameters 235
_refine_ls_number_reflns 4416
_refine_ls_number_restraints 0
_refine_ls_restrained_S_all 1.057
_refine_ls_R_factor_all 0.0768
_refine_ls_R_factor_gt 0.0602
_refine_ls_shift/su_max 0.000
_refine_ls_shift/su_mean 0.000
_refine_ls_structure_factor_coef Fsqd
_refine_ls_weighting_details 'calc w=1/[\s^2^(Fo^2^)+(0.0873P)^2^+0.0000P] where P=(Fo^2^+2Fc^2^)/3'
_refine_ls_weighting_scheme calc
_refine_ls_wR_factor_gt 0.1500
_refine_ls_wR_factor_ref 0.1640
_reflns_number_gt 3541
_reflns_number_total 4416
_reflns_threshold_expression >2sigma(I)
_cod_data_source_file c5cc10185a2.cif
_cod_data_source_block KSY-131
_cod_depositor_comments
;
The following automatic conversions were performed:

'_exptl_absorpt_correction_type' value 'Multi-scan' changed to
'multi-scan' according to
/usr/data/users/saulius/crontab/automatic-downloads/rss-feeds/RSC/lib/dictionaries/cif_core.dic
dictionary named 'cif_core.dic' version 2.4.2 from 2011-04-26.

Automatic conversion script
Id: cif_fix_values 4268 2015-11-12 08:31:59Z antanas 

 Adding full bibliography for 7118599--7118607.cif.
;
_cod_original_sg_symbol_H-M P212121
_cod_database_code 7118601

loop_
_symmetry_equiv_pos_as_xyz
'x, y, z'
'-x+1/2, -y, z+1/2'
'x+1/2, -y+1/2, -z'
'-x, y+1/2, -z+1/2'

loop_
_atom_site_label
_atom_site_type_symbol
_atom_site_fract_x
_atom_site_fract_y
_atom_site_fract_z
_atom_site_U_iso_or_equiv
_atom_site_adp_type
_atom_site_occupancy
_atom_site_symmetry_multiplicity
_atom_site_calc_flag
_atom_site_refinement_flags
Fe1 Fe 0.36844(6) 0.98229(5) 0.49276(3) 0.03744(19) Uani 1 1 d .
P1 P 0.76750(12) 1.05974(10) 0.66098(6) 0.0380(3) Uani 1 1 d .
C1 C 0.9503(4) 1.0433(4) 0.6937(2) 0.0369(10) Uani 1 1 d .
C2 C 1.0041(5) 0.9376(4) 0.7197(3) 0.0448(11) Uani 1 1 d .
H2A H 0.9453 0.8707 0.7228 0.054 Uiso 1 1 calc R
C3 C 1.1440(5) 0.9302(5) 0.7410(3) 0.0493(11) Uani 1 1 d .
H3A H 1.1814 0.8581 0.7584 0.059 Uiso 1 1 calc R
C4 C 1.2295(5) 1.0294(4) 0.7365(3) 0.0489(12) Uani 1 1 d .
H4A H 1.3251 1.0247 0.7514 0.059 Uiso 1 1 calc R
C5 C 1.1765(5) 1.1329(4) 0.7111(3) 0.0485(12) Uani 1 1 d .
H5A H 1.2353 1.1999 0.7082 0.058 Uiso 1 1 calc R
C6 C 1.0349(5) 1.1406(4) 0.6892(3) 0.0451(11) Uani 1 1 d .
H6A H 0.9980 1.2127 0.6714 0.054 Uiso 1 1 calc R
C7 C 0.6707(4) 0.9651(4) 0.7252(3) 0.0371(9) Uani 1 1 d .
C8 C 0.5895(5) 0.8720(4) 0.7024(3) 0.0461(11) Uani 1 1 d .
H8A H 0.5899 0.8496 0.6512 0.055 Uiso 1 1 calc R
C9 C 0.5076(6) 0.8106(5) 0.7525(3) 0.0532(12) Uani 1 1 d .
H9A H 0.4522 0.7468 0.7354 0.064 Uiso 1 1 calc R
C10 C 0.5056(5) 0.8410(5) 0.8269(3) 0.0583(15) Uani 1 1 d .
H10A H 0.4483 0.7994 0.8614 0.070 Uiso 1 1 calc R
C11 C 0.5877(6) 0.9324(5) 0.8505(3) 0.0579(14) Uani 1 1 d .
H11A H 0.5885 0.9530 0.9019 0.069 Uiso 1 1 calc R
C12 C 0.6682(5) 0.9941(4) 0.8015(3) 0.0451(11) Uani 1 1 d .
H12A H 0.7233 1.0576 0.8192 0.054 Uiso 1 1 calc R
C13 C 0.7756(5) 0.9741(4) 0.5762(2) 0.0393(9) Uani 1 1 d .
H13A H 0.8478 0.9170 0.5734 0.047 Uiso 1 1 calc R
C14 C 0.6899(5) 0.9827(4) 0.5166(2) 0.0409(10) Uani 1 1 d .
H14A H 0.7154 0.9371 0.4744 0.049 Uiso 1 1 calc R
C15 C 0.5638(5) 1.0526(4) 0.5086(2) 0.0381(9) Uani 1 1 d .
C16 C 0.5045(5) 1.0844(4) 0.4366(3) 0.0456(11) Uani 1 1 d .
H16A H 0.5434 1.0666 0.3890 0.055 Uiso 1 1 calc R
C17 C 0.3786(6) 1.1466(4) 0.4498(3) 0.0521(12) Uani 1 1 d .
H17A H 0.3190 1.1786 0.4124 0.063 Uiso 1 1 calc R
C18 C 0.3564(6) 1.1530(4) 0.5272(3) 0.0471(12) Uani 1 1 d .
H18A H 0.2790 1.1899 0.5510 0.057 Uiso 1 1 calc R
C19 C 0.4676(5) 1.0958(4) 0.5638(3) 0.0406(10) Uani 1 1 d .
H19A H 0.4775 1.0871 0.6164 0.049 Uiso 1 1 calc R
C20 C 0.3860(6) 0.8053(4) 0.5028(3) 0.0599(14) Uani 1 1 d .
H20A H 0.4696 0.7629 0.5130 0.072 Uiso 1 1 calc R
C21 C 0.3352(7) 0.8362(4) 0.4303(3) 0.0590(15) Uani 1 1 d .
H21A H 0.3790 0.8178 0.3841 0.071 Uiso 1 1 calc R
C22 C 0.2096(6) 0.8984(5) 0.4392(3) 0.0581(14) Uani 1 1 d .
H22A H 0.1536 0.9301 0.4002 0.070 Uiso 1 1 calc R
C23 C 0.1812(6) 0.9052(5) 0.5171(4) 0.0604(15) Uani 1 1 d .
H23A H 0.1018 0.9417 0.5393 0.073 Uiso 1 1 calc R
C24 C 0.2913(6) 0.8484(5) 0.5564(3) 0.0572(14) Uani 1 1 d .
H24A H 0.2995 0.8408 0.6091 0.069 Uiso 1 1 calc R

loop_
_atom_site_aniso_label
_atom_site_aniso_U_11
_atom_site_aniso_U_22
_atom_site_aniso_U_33
_atom_site_aniso_U_23
_atom_site_aniso_U_13
_atom_site_aniso_U_12
Fe1 0.0339(3) 0.0388(3) 0.0396(3) -0.0011(2) -0.0029(3) 0.0003(3)
P1 0.0324(5) 0.0392(5) 0.0425(6) -0.0009(5) -0.0012(5) -0.0033(5)
C1 0.030(2) 0.043(2) 0.038(2) -0.0026(19) -0.0005(17) -0.001(2)
C2 0.037(2) 0.045(2) 0.053(3) 0.009(2) 0.001(2) -0.001(2)
C3 0.041(3) 0.055(3) 0.052(3) 0.012(2) 0.001(2) 0.005(3)
C4 0.032(2) 0.068(3) 0.047(2) -0.007(2) -0.002(2) 0.003(3)
C5 0.037(2) 0.049(3) 0.059(3) -0.004(2) 0.000(2) -0.009(2)
C6 0.039(3) 0.039(2) 0.058(3) -0.006(2) -0.001(2) -0.009(2)
C7 0.0249(18) 0.037(2) 0.049(2) 0.0051(19) -0.0011(17) 0.0028(18)
C8 0.037(2) 0.049(3) 0.053(3) 0.007(2) -0.002(2) 0.004(2)
C9 0.037(2) 0.052(3) 0.070(3) 0.012(3) -0.005(2) -0.005(2)
C10 0.035(2) 0.071(4) 0.069(4) 0.031(3) 0.006(3) 0.004(3)
C11 0.054(3) 0.078(3) 0.041(3) 0.011(3) 0.001(2) 0.013(3)
C12 0.035(2) 0.052(3) 0.049(2) 0.002(2) 0.0008(19) 0.000(2)
C13 0.029(2) 0.043(2) 0.045(2) 0.003(2) 0.0062(18) -0.002(2)
C14 0.033(2) 0.049(2) 0.040(2) 0.000(2) 0.0040(17) -0.001(2)
C15 0.039(2) 0.040(2) 0.035(2) 0.0058(18) 0.0006(18) -0.0054(19)
C16 0.044(3) 0.051(3) 0.042(2) 0.010(2) -0.002(2) 0.000(2)
C17 0.050(3) 0.049(3) 0.057(3) 0.014(2) -0.008(3) 0.000(3)
C18 0.044(3) 0.034(2) 0.063(3) -0.0044(19) -0.006(2) 0.009(2)
C19 0.043(3) 0.035(2) 0.043(2) -0.0040(19) -0.005(2) 0.000(2)
C20 0.059(3) 0.037(2) 0.084(4) -0.006(3) -0.012(4) 0.002(2)
C21 0.073(4) 0.052(3) 0.052(3) -0.016(2) -0.005(3) -0.009(3)
C22 0.051(3) 0.059(3) 0.064(3) -0.001(3) -0.016(3) -0.010(3)
C23 0.038(3) 0.053(3) 0.091(4) -0.012(3) 0.007(3) -0.013(2)
C24 0.065(4) 0.054(3) 0.053(3) -0.001(2) 0.001(3) -0.012(3)

loop_
_atom_type_symbol
_atom_type_description
_atom_type_scat_dispersion_real
_atom_type_scat_dispersion_imag
_atom_type_scat_source
C C 0.0033 0.0016 'International Tables Vol C Tables 4.2.6.8 and 6.1.1.4'
H H 0.0000 0.0000 'International Tables Vol C Tables 4.2.6.8 and 6.1.1.4'
P P 0.1023 0.0942 'International Tables Vol C Tables 4.2.6.8 and 6.1.1.4'
Fe Fe 0.3463 0.8444 'International Tables Vol C Tables 4.2.6.8 and 6.1.1.4'

loop_
_geom_angle_atom_site_label_1
_geom_angle_atom_site_label_2
_geom_angle_atom_site_label_3
_geom_angle
C16 Fe1 C17 40.9(2)
C16 Fe1 C22 121.2(2)
C17 Fe1 C22 107.0(2)
C16 Fe1 C21 107.6(2)
C17 Fe1 C21 123.9(2)
C22 Fe1 C21 40.3(2)
C16 Fe1 C23 157.2(2)
C17 Fe1 C23 121.5(2)
C22 Fe1 C23 40.9(2)
C21 Fe1 C23 68.0(2)
C16 Fe1 C20 124.5(2)
C17 Fe1 C20 161.3(2)
C22 Fe1 C20 68.5(2)
C21 Fe1 C20 41.1(2)
C23 Fe1 C20 67.9(2)
C16 Fe1 C24 160.7(2)
C17 Fe1 C24 156.9(2)
C22 Fe1 C24 69.0(2)
C21 Fe1 C24 68.6(2)
C23 Fe1 C24 40.7(2)
C20 Fe1 C24 40.3(2)
C16 Fe1 C19 69.2(2)
C17 Fe1 C19 68.1(2)
C22 Fe1 C19 159.3(2)
C21 Fe1 C19 158.9(2)
C23 Fe1 C19 123.1(2)
C20 Fe1 C19 122.4(2)
C24 Fe1 C19 107.2(2)
C16 Fe1 C15 41.89(18)
C17 Fe1 C15 69.3(2)
C22 Fe1 C15 158.1(2)
C21 Fe1 C15 122.7(2)
C23 Fe1 C15 159.5(2)
C20 Fe1 C15 107.6(2)
C24 Fe1 C15 123.0(2)
C19 Fe1 C15 41.03(18)
C16 Fe1 C18 68.6(2)
C17 Fe1 C18 40.2(2)
C22 Fe1 C18 123.3(2)
C21 Fe1 C18 159.7(2)
C23 Fe1 C18 107.3(2)
C20 Fe1 C18 157.4(2)
C24 Fe1 C18 121.7(2)
C19 Fe1 C18 40.19(19)
C15 Fe1 C18 68.6(2)
C13 P1 C7 103.2(2)
C13 P1 C1 99.8(2)
C7 P1 C1 102.53(19)
C6 C1 C2 120.3(4)
C6 C1 P1 116.9(3)
C2 C1 P1 122.8(3)
C3 C2 C1 119.9(5)
C3 C2 H2A 120.1
C1 C2 H2A 120.1
C2 C3 C4 119.6(5)
C2 C3 H3A 120.2
C4 C3 H3A 120.2
C5 C4 C3 120.4(4)
C5 C4 H4A 119.8
C3 C4 H4A 119.8
C4 C5 C6 120.1(5)
C4 C5 H5A 119.9
C6 C5 H5A 119.9
C1 C6 C5 119.6(5)
C1 C6 H6A 120.2
C5 C6 H6A 120.2
C8 C7 C12 117.4(4)
C8 C7 P1 123.7(4)
C12 C7 P1 118.7(3)
C7 C8 C9 121.2(5)
C7 C8 H8A 119.4
C9 C8 H8A 119.4
C10 C9 C8 120.5(5)
C10 C9 H9A 119.8
C8 C9 H9A 119.8
C11 C10 C9 118.8(5)
C11 C10 H10A 120.6
C9 C10 H10A 120.6
C12 C11 C10 121.3(5)
C12 C11 H11A 119.4
C10 C11 H11A 119.4
C11 C12 C7 120.8(5)
C11 C12 H12A 119.6
C7 C12 H12A 119.6
C14 C13 P1 126.8(4)
C14 C13 H13A 116.6
P1 C13 H13A 116.6
C13 C14 C15 128.4(4)
C13 C14 H14A 115.8
C15 C14 H14A 115.8
C19 C15 C14 130.5(4)
C19 C15 C16 106.0(4)
C14 C15 C16 123.3(4)
C19 C15 Fe1 69.5(2)
C14 C15 Fe1 123.4(3)
C16 C15 Fe1 67.8(3)
C17 C16 C15 108.0(4)
C17 C16 Fe1 70.2(3)
C15 C16 Fe1 70.3(3)
C17 C16 H16A 126.0
C15 C16 H16A 126.0
Fe1 C16 H16A 125.0
C18 C17 C16 108.6(5)
C18 C17 Fe1 70.6(3)
C16 C17 Fe1 68.8(3)
C18 C17 H17A 125.7
C16 C17 H17A 125.7
Fe1 C17 H17A 126.5
C17 C18 C19 108.7(5)
C17 C18 Fe1 69.2(3)
C19 C18 Fe1 69.8(3)
C17 C18 H18A 125.6
C19 C18 H18A 125.6
Fe1 C18 H18A 126.9
C18 C19 C15 108.7(4)
C18 C19 Fe1 70.0(3)
C15 C19 Fe1 69.5(2)
C18 C19 H19A 125.6
C15 C19 H19A 125.6
Fe1 C19 H19A 126.4
C24 C20 C21 108.3(5)
C24 C20 Fe1 70.1(3)
C21 C20 Fe1 69.3(3)
C24 C20 H20A 125.8
C21 C20 H20A 125.8
Fe1 C20 H20A 126.3
C22 C21 C20 108.3(5)
C22 C21 Fe1 69.8(3)
C20 C21 Fe1 69.6(3)
C22 C21 H21A 125.9
C20 C21 H21A 125.9
Fe1 C21 H21A 126.2
C21 C22 C23 107.5(5)
C21 C22 Fe1 69.9(3)
C23 C22 Fe1 69.7(3)
C21 C22 H22A 126.2
C23 C22 H22A 126.2
Fe1 C22 H22A 125.7
C24 C23 C22 108.6(5)
C24 C23 Fe1 69.9(3)
C22 C23 Fe1 69.3(3)
C24 C23 H23A 125.7
C22 C23 H23A 125.7
Fe1 C23 H23A 126.6
C20 C24 C23 107.3(5)
C20 C24 Fe1 69.6(3)
C23 C24 Fe1 69.4(3)
C20 C24 H24A 126.3
C23 C24 H24A 126.3
Fe1 C24 H24A 126.2

loop_
_geom_bond_atom_site_label_1
_geom_bond_atom_site_label_2
_geom_bond_distance
Fe1 C16 2.013(5)
Fe1 C17 2.031(5)
Fe1 C22 2.032(5)
Fe1 C21 2.033(5)
Fe1 C23 2.037(5)
Fe1 C20 2.037(5)
Fe1 C24 2.044(5)
Fe1 C19 2.047(4)
Fe1 C15 2.047(4)
Fe1 C18 2.049(4)
P1 C13 1.805(4)
P1 C7 1.827(4)
P1 C1 1.847(4)
C1 C6 1.377(6)
C1 C2 1.392(6)
C2 C3 1.389(7)
C2 H2A 0.9500
C3 C4 1.398(7)
C3 H3A 0.9500
C4 C5 1.364(7)
C4 H4A 0.9500
C5 C6 1.408(7)
C5 H5A 0.9500
C6 H6A 0.9500
C7 C8 1.377(6)
C7 C12 1.404(6)
C8 C9 1.380(7)
C8 H8A 0.9500
C9 C10 1.376(8)
C9 H9A 0.9500
C10 C11 1.372(8)
C10 H10A 0.9500
C11 C12 1.360(7)
C11 H11A 0.9500
C12 H12A 0.9500
C13 C14 1.346(6)
C13 H13A 0.9500
C14 C15 1.450(7)
C14 H14A 0.9500
C15 C19 1.435(6)
C15 C16 1.452(6)
C16 C17 1.414(8)
C16 H16A 0.9500
C17 C18 1.403(7)
C17 H17A 0.9500
C18 C19 1.407(7)
C18 H18A 0.9500
C19 H19A 0.9500
C20 C24 1.405(8)
C20 C21 1.427(8)
C20 H20A 0.9500
C21 C22 1.400(8)
C21 H21A 0.9500
C22 C23 1.422(8)
C22 H22A 0.9500
C23 C24 1.419(8)
C23 H23A 0.9500
C24 H24A 0.9500

loop_
_geom_torsion_atom_site_label_1
_geom_torsion_atom_site_label_2
_geom_torsion_atom_site_label_3
_geom_torsion_atom_site_label_4
_geom_torsion
C13 P1 C1 C6 109.1(4)
C7 P1 C1 C6 -144.9(4)
C13 P1 C1 C2 -69.0(4)
C7 P1 C1 C2 37.1(4)
C6 C1 C2 C3 -0.2(7)
P1 C1 C2 C3 177.7(4)
C1 C2 C3 C4 0.4(8)
C2 C3 C4 C5 -0.4(8)
C3 C4 C5 C6 0.1(8)
C2 C1 C6 C5 0.0(7)
P1 C1 C6 C5 -178.1(4)
C4 C5 C6 C1 0.1(8)
C13 P1 C7 C8 -18.1(4)
C1 P1 C7 C8 -121.5(4)
C13 P1 C7 C12 167.7(3)
C1 P1 C7 C12 64.3(4)
C12 C7 C8 C9 0.8(7)
P1 C7 C8 C9 -173.5(4)
C7 C8 C9 C10 -0.2(8)
C8 C9 C10 C11 -0.8(8)
C9 C10 C11 C12 1.3(8)
C10 C11 C12 C7 -0.7(8)
C8 C7 C12 C11 -0.3(7)
P1 C7 C12 C11 174.3(4)
C7 P1 C13 C14 97.2(4)
C1 P1 C13 C14 -157.3(4)
P1 C13 C14 C15 -6.9(7)
C13 C14 C15 C19 -25.6(8)
C13 C14 C15 C16 160.0(5)
C13 C14 C15 Fe1 -116.3(5)
C16 Fe1 C15 C19 118.1(4)
C17 Fe1 C15 C19 80.1(3)
C22 Fe1 C15 C19 164.3(5)
C21 Fe1 C15 C19 -162.1(3)
C23 Fe1 C15 C19 -45.6(6)
C20 Fe1 C15 C19 -119.5(3)
C24 Fe1 C15 C19 -77.9(3)
C18 Fe1 C15 C19 36.9(3)
C16 Fe1 C15 C14 -116.1(5)
C17 Fe1 C15 C14 -154.1(4)
C22 Fe1 C15 C14 -69.9(7)
C21 Fe1 C15 C14 -36.3(4)
C23 Fe1 C15 C14 80.2(7)
C20 Fe1 C15 C14 6.3(4)
C24 Fe1 C15 C14 47.9(4)
C19 Fe1 C15 C14 125.8(5)
C18 Fe1 C15 C14 162.6(4)
C17 Fe1 C15 C16 -38.0(3)
C22 Fe1 C15 C16 46.2(7)
C21 Fe1 C15 C16 79.8(3)
C23 Fe1 C15 C16 -163.7(5)
C20 Fe1 C15 C16 122.4(3)
C24 Fe1 C15 C16 164.0(3)
C19 Fe1 C15 C16 -118.1(4)
C18 Fe1 C15 C16 -81.3(3)
C19 C15 C16 C17 1.2(5)
C14 C15 C16 C17 176.8(4)
Fe1 C15 C16 C17 60.4(3)
C19 C15 C16 Fe1 -59.2(3)
C14 C15 C16 Fe1 116.3(4)
C22 Fe1 C16 C17 79.9(4)
C21 Fe1 C16 C17 121.9(3)
C23 Fe1 C16 C17 46.8(7)
C20 Fe1 C16 C17 164.0(3)
C24 Fe1 C16 C17 -162.8(6)
C19 Fe1 C16 C17 -80.2(3)
C15 Fe1 C16 C17 -118.5(4)
C18 Fe1 C16 C17 -37.0(3)
C17 Fe1 C16 C15 118.5(4)
C22 Fe1 C16 C15 -161.6(3)
C21 Fe1 C16 C15 -119.7(3)
C23 Fe1 C16 C15 165.3(5)
C20 Fe1 C16 C15 -77.5(4)
C24 Fe1 C16 C15 -44.3(8)
C19 Fe1 C16 C15 38.3(3)
C18 Fe1 C16 C15 81.5(3)
C15 C16 C17 C18 -0.9(6)
Fe1 C16 C17 C18 59.6(4)
C15 C16 C17 Fe1 -60.5(3)
C16 Fe1 C17 C18 -119.9(5)
C22 Fe1 C17 C18 121.8(4)
C21 Fe1 C17 C18 162.8(4)
C23 Fe1 C17 C18 79.5(4)
C20 Fe1 C17 C18 -164.9(6)
C24 Fe1 C17 C18 45.6(7)
C19 Fe1 C17 C18 -36.9(3)
C15 Fe1 C17 C18 -81.0(4)
C22 Fe1 C17 C16 -118.3(3)
C21 Fe1 C17 C16 -77.3(4)
C23 Fe1 C17 C16 -160.6(3)
C20 Fe1 C17 C16 -45.0(9)
C24 Fe1 C17 C16 165.5(5)
C19 Fe1 C17 C16 83.1(3)
C15 Fe1 C17 C16 38.9(3)
C18 Fe1 C17 C16 119.9(5)
C16 C17 C18 C19 0.3(6)
Fe1 C17 C18 C19 58.8(3)
C16 C17 C18 Fe1 -58.5(3)
C16 Fe1 C18 C17 37.6(3)
C22 Fe1 C18 C17 -76.5(4)
C21 Fe1 C18 C17 -45.2(9)
C23 Fe1 C18 C17 -118.6(4)
C20 Fe1 C18 C17 167.4(5)
C24 Fe1 C18 C17 -160.8(3)
C19 Fe1 C18 C17 120.4(5)
C15 Fe1 C18 C17 82.8(4)
C16 Fe1 C18 C19 -82.8(3)
C17 Fe1 C18 C19 -120.4(5)
C22 Fe1 C18 C19 163.2(3)
C21 Fe1 C18 C19 -165.6(6)
C23 Fe1 C18 C19 121.1(3)
C20 Fe1 C18 C19 47.0(7)
C24 Fe1 C18 C19 78.8(4)
C15 Fe1 C18 C19 -37.6(3)
C17 C18 C19 C15 0.5(6)
Fe1 C18 C19 C15 58.9(3)
C17 C18 C19 Fe1 -58.4(4)
C14 C15 C19 C18 -176.2(4)
C16 C15 C19 C18 -1.0(5)
Fe1 C15 C19 C18 -59.2(3)
C14 C15 C19 Fe1 -117.0(5)
C16 C15 C19 Fe1 58.2(3)
C16 Fe1 C19 C18 81.0(3)
C17 Fe1 C19 C18 36.9(3)
C22 Fe1 C19 C18 -43.3(7)
C21 Fe1 C19 C18 166.1(6)
C23 Fe1 C19 C18 -77.3(4)
C20 Fe1 C19 C18 -160.5(3)
C24 Fe1 C19 C18 -119.1(3)
C15 Fe1 C19 C18 120.0(4)
C16 Fe1 C19 C15 -39.0(3)
C17 Fe1 C19 C15 -83.1(3)
C22 Fe1 C19 C15 -163.4(5)
C21 Fe1 C19 C15 46.1(7)
C23 Fe1 C19 C15 162.6(3)
C20 Fe1 C19 C15 79.4(3)
C24 Fe1 C19 C15 120.9(3)
C18 Fe1 C19 C15 -120.0(4)
C16 Fe1 C20 C24 163.7(3)
C17 Fe1 C20 C24 -162.1(7)
C22 Fe1 C20 C24 -82.4(4)
C21 Fe1 C20 C24 -119.6(5)
C23 Fe1 C20 C24 -38.2(3)
C19 Fe1 C20 C24 77.9(4)
C15 Fe1 C20 C24 120.5(3)
C18 Fe1 C20 C24 43.9(7)
C16 Fe1 C20 C21 -76.7(4)
C17 Fe1 C20 C21 -42.5(9)
C22 Fe1 C20 C21 37.2(4)
C23 Fe1 C20 C21 81.4(4)
C24 Fe1 C20 C21 119.6(5)
C19 Fe1 C20 C21 -162.5(3)
C15 Fe1 C20 C21 -119.9(3)
C18 Fe1 C20 C21 163.5(5)
C24 C20 C21 C22 0.1(6)
Fe1 C20 C21 C22 -59.4(4)
C24 C20 C21 Fe1 59.4(4)
C16 Fe1 C21 C22 -117.8(3)
C17 Fe1 C21 C22 -75.7(4)
C23 Fe1 C21 C22 38.4(4)
C20 Fe1 C21 C22 119.5(5)
C24 Fe1 C21 C22 82.3(4)
C19 Fe1 C21 C22 164.5(5)
C15 Fe1 C21 C22 -161.4(3)
C18 Fe1 C21 C22 -42.1(8)
C16 Fe1 C21 C20 122.7(3)
C17 Fe1 C21 C20 164.8(3)
C22 Fe1 C21 C20 -119.5(5)
C23 Fe1 C21 C20 -81.1(4)
C24 Fe1 C21 C20 -37.2(3)
C19 Fe1 C21 C20 45.0(8)
C15 Fe1 C21 C20 79.1(4)
C18 Fe1 C21 C20 -161.6(6)
C20 C21 C22 C23 -0.6(6)
Fe1 C21 C22 C23 -59.8(4)
C20 C21 C22 Fe1 59.2(4)
C16 Fe1 C22 C21 80.4(4)
C17 Fe1 C22 C21 122.8(3)
C23 Fe1 C22 C21 -118.5(5)
C20 Fe1 C22 C21 -37.9(3)
C24 Fe1 C22 C21 -81.3(4)
C19 Fe1 C22 C21 -164.1(5)
C15 Fe1 C22 C21 46.1(7)
C18 Fe1 C22 C21 163.8(3)
C16 Fe1 C22 C23 -161.2(3)
C17 Fe1 C22 C23 -118.7(4)
C21 Fe1 C22 C23 118.5(5)
C20 Fe1 C22 C23 80.6(4)
C24 Fe1 C22 C23 37.2(3)
C19 Fe1 C22 C23 -45.7(7)
C15 Fe1 C22 C23 164.6(5)
C18 Fe1 C22 C23 -77.7(4)
C21 C22 C23 C24 0.9(6)
Fe1 C22 C23 C24 -59.0(4)
C21 C22 C23 Fe1 59.9(4)
C16 Fe1 C23 C24 165.5(5)
C17 Fe1 C23 C24 -160.4(3)
C22 Fe1 C23 C24 120.1(5)
C21 Fe1 C23 C24 82.2(3)
C20 Fe1 C23 C24 37.8(3)
C19 Fe1 C23 C24 -77.5(4)
C15 Fe1 C23 C24 -43.5(7)
C18 Fe1 C23 C24 -118.7(3)
C16 Fe1 C23 C22 45.4(7)
C17 Fe1 C23 C22 79.5(4)
C21 Fe1 C23 C22 -37.8(3)
C20 Fe1 C23 C22 -82.3(4)
C24 Fe1 C23 C22 -120.1(5)
C19 Fe1 C23 C22 162.5(3)
C15 Fe1 C23 C22 -163.5(5)
C18 Fe1 C23 C22 121.2(3)
C21 C20 C24 C23 0.5(6)
Fe1 C20 C24 C23 59.4(4)
C21 C20 C24 Fe1 -58.9(4)
C22 C23 C24 C20 -0.8(6)
Fe1 C23 C24 C20 -59.5(4)
C22 C23 C24 Fe1 58.7(4)
C16 Fe1 C24 C20 -44.3(8)
C17 Fe1 C24 C20 165.4(5)
C22 Fe1 C24 C20 81.2(4)
C21 Fe1 C24 C20 37.8(3)
C23 Fe1 C24 C20 118.6(5)
C19 Fe1 C24 C20 -120.3(3)
C15 Fe1 C24 C20 -78.1(4)
C18 Fe1 C24 C20 -161.8(3)
C16 Fe1 C24 C23 -162.9(6)
C17 Fe1 C24 C23 46.8(7)
C22 Fe1 C24 C23 -37.4(3)
C21 Fe1 C24 C23 -80.8(4)
C20 Fe1 C24 C23 -118.6(5)
C19 Fe1 C24 C23 121.1(3)
C15 Fe1 C24 C23 163.3(3)
C18 Fe1 C24 C23 79.6(4)
